data_2238951
loop_
_publ_author_name
'Zhong, Jia-liang'
'Sun, Wen-xia'
'Zhang, Fu-li'
'Liu, Li-hong'
'Liu, He'

_publ_section_title
;
 Ethyl
 2-[6-(4-methylbenzoyl)-7-phenyl-2,3-dihydro-1<i>H</i>-pyrrolizin-5-yl]-2-oxoacetate
;
_journal_coeditor_code ZP2010
_journal_issue 12
_journal_name_full 'Acta Crystallographica Section E'
_journal_page_first o1730
_journal_paper_doi 10.1107/S1600536813029401
_journal_volume 69
_journal_year 2013
_chemical_formula_iupac 'C25 H23 N O4'
_chemical_formula_moiety 'C25 H23 N O4'
_chemical_formula_sum 'C25 H23 N O4'
_chemical_formula_weight 401.44
_chemical_name_systematic 'Ethyl 2-[6-(4-methylbenzoyl)-7-phenyl-2,3-dihydro-1<i>H</i>-pyrrolizin-5-yl]-2-oxoacetate'
_space_group_IT_number 14
_symmetry_cell_setting monoclinic
_symmetry_space_group_name_Hall '-P 2ybc'
_symmetry_space_group_name_H-M 'P 1 21/c 1'
_atom_sites_solution_hydrogens geom
_atom_sites_solution_primary direct
_atom_sites_solution_secondary difmap
_audit_creation_method SHELXL-97
_cell_angle_alpha 90.00
_cell_angle_beta 96.75(3)
_cell_angle_gamma 90.00
_cell_formula_units_Z 4
_cell_length_a 8.8949(18)
_cell_length_b 9.0003(18)
_cell_length_c 25.580(5)
_cell_measurement_reflns_used 9483
_cell_measurement_temperature 296(2)
_cell_measurement_theta_max 27.45
_cell_measurement_theta_min 3.13
_cell_volume 2033.7(7)
_computing_cell_refinement 'SAINT (Bruker, 2009)'
_computing_data_collection 'APEX2 (Bruker, 2009)'
_computing_data_reduction 'SAINT (Bruker, 2009)'
_computing_molecular_graphics 'SHELXTL (Sheldrick, 2008)'
_computing_publication_material
;SHELXTL (Sheldrick, 2008) and <i>PLATON</i> (Spek,
2009)
;
_computing_structure_refinement 'SHELXL-97 (Sheldrick, 2008)'
_computing_structure_solution 'SHELXS-97 (Sheldrick, 2008)'
_diffrn_ambient_temperature 296(2)
_diffrn_measured_fraction_theta_full 0.998
_diffrn_measured_fraction_theta_max 0.998
_diffrn_measurement_device_type 'Bruker APEXII CCD'
_diffrn_measurement_method '\f and \w scans'
_diffrn_radiation_monochromator graphite
_diffrn_radiation_source 'fine-focus sealed tube'
_diffrn_radiation_type MoK\a
_diffrn_radiation_wavelength 0.71073
_diffrn_reflns_av_R_equivalents 0.0699
_diffrn_reflns_av_sigmaI/netI 0.0556
_diffrn_reflns_limit_h_max 10
_diffrn_reflns_limit_h_min -10
_diffrn_reflns_limit_k_max 10
_diffrn_reflns_limit_k_min -10
_diffrn_reflns_limit_l_max 30
_diffrn_reflns_limit_l_min -30
_diffrn_reflns_number 16259
_diffrn_reflns_theta_full 25.50
_diffrn_reflns_theta_max 25.50
_diffrn_reflns_theta_min 3.23
_diffrn_standards_number 0
_exptl_absorpt_coefficient_mu 0.089
_exptl_absorpt_correction_type none
_exptl_crystal_colour yellow
_exptl_crystal_density_diffrn 1.311
_exptl_crystal_density_method 'not measured'
_exptl_crystal_description needle
_exptl_crystal_F_000 848
_exptl_crystal_size_max 0.26
_exptl_crystal_size_mid 0.15
_exptl_crystal_size_min 0.10
_refine_diff_density_max 0.160
_refine_diff_density_min -0.362
_refine_ls_extinction_coef 0.007(2)
_refine_ls_extinction_expression Fc^*^=kFc[1+0.001xFc^2^\l^3^/sin(2\q)]^-1/4^
_refine_ls_extinction_method SHELXL
_refine_ls_goodness_of_fit_ref 0.965
_refine_ls_hydrogen_treatment constr
_refine_ls_matrix_type full
_refine_ls_number_parameters 274
_refine_ls_number_reflns 3775
_refine_ls_number_restraints 0
_refine_ls_restrained_S_all 0.965
_refine_ls_R_factor_all 0.1282
_refine_ls_R_factor_gt 0.0617
_refine_ls_shift/su_max 0.000
_refine_ls_shift/su_mean 0.000
_refine_ls_structure_factor_coef Fsqd
_refine_ls_weighting_details 'calc w=1/[\s^2^(Fo^2^)+(0.1076P)^2^+0.0000P] where P=(Fo^2^+2Fc^2^)/3'
_refine_ls_weighting_scheme calc
_refine_ls_wR_factor_gt 0.1578
_refine_ls_wR_factor_ref 0.1936
_reflns_number_gt 1930
_reflns_number_total 3775
_reflns_threshold_expression >2sigma(I)
_cod_data_source_file zp2010.cif
_cod_data_source_block I
_cod_original_sg_symbol_H-M 'P 21/c'
_cod_database_code 2238951

loop_
_symmetry_equiv_pos_as_xyz
'x, y, z'
'-x, y+1/2, -z+1/2'
'-x, -y, -z'
'x, -y-1/2, z-1/2'

loop_
_atom_site_type_symbol
_atom_site_label
_atom_site_fract_x
_atom_site_fract_y
_atom_site_fract_z
_atom_site_U_iso_or_equiv
_atom_site_adp_type
_atom_site_calc_flag
_atom_site_refinement_flags
_atom_site_occupancy
_atom_site_symmetry_multiplicity
O O1 0.3855(4) 0.7209(3) 0.14060(9) 0.1067(10) Uani d . 1 1
O O2 0.5168(3) 1.0611(3) 0.16709(9) 0.0918(8) Uani d . 1 1
O O3 0.3842(3) 0.9266(3) 0.21838(8) 0.0818(7) Uani d . 1 1
O O4 0.3274(3) 1.2999(3) 0.07415(9) 0.0829(7) Uani d . 1 1
N N4 0.3342(3) 0.8148(3) 0.03486(9) 0.0588(7) Uani d . 1 1
C C1 0.2962(4) 0.7905(4) -0.05606(12) 0.0695(9) Uani d . 1 1
H H1A 0.3753 0.8216 -0.0768 0.083 Uiso calc R 1 1
H H1B 0.2001 0.7897 -0.0783 0.083 Uiso calc R 1 1
C C2 0.3308(4) 0.6400(4) -0.03159(13) 0.0814(10) Uani d . 1 1
H H2A 0.4076 0.5900 -0.0491 0.098 Uiso calc R 1 1
H H2B 0.2404 0.5789 -0.0350 0.098 Uiso calc R 1 1
C C3 0.3874(4) 0.6643(4) 0.02624(13) 0.0738(9) Uani d . 1 1
H H3A 0.3434 0.5930 0.0485 0.089 Uiso calc R 1 1
H H3B 0.4969 0.6581 0.0326 0.089 Uiso calc R 1 1
C C5 0.3345(3) 0.9074(3) 0.07784(11) 0.0579(7) Uani d . 1 1
C C6 0.2855(3) 1.0463(3) 0.05824(10) 0.0532(7) Uani d . 1 1
C C7 0.2560(3) 1.0339(3) 0.00275(11) 0.0554(7) Uani d . 1 1
C C8 0.2900(3) 0.8895(3) -0.00953(11) 0.0556(7) Uani d . 1 1
C C9 0.3779(4) 0.8520(4) 0.12995(12) 0.0671(8) Uani d . 1 1
C C10 0.4326(4) 0.9619(4) 0.17365(12) 0.0662(8) Uani d . 1 1
C C11 0.4400(5) 1.0161(5) 0.26432(12) 0.0886(11) Uani d . 1 1
H H11A 0.4017 1.1169 0.2603 0.106 Uiso calc R 1 1
H H11B 0.5497 1.0193 0.2686 0.106 Uiso calc R 1 1
C C12 0.3840(5) 0.9433(5) 0.31076(13) 0.1027(13) Uani d . 1 1
H H12A 0.4207 0.9967 0.3422 0.154 Uiso calc R 1 1
H H12B 0.4199 0.8427 0.3135 0.154 Uiso calc R 1 1
H H12C 0.2753 0.9436 0.3065 0.154 Uiso calc R 1 1
C C13 0.2684(3) 1.1863(3) 0.08767(11) 0.0597(8) Uani d . 1 1
C C14 0.1747(3) 1.1872(3) 0.13189(11) 0.0587(8) Uani d . 1 1
C C15 0.1881(4) 1.3048(4) 0.16630(14) 0.0828(10) Uani d . 1 1
H H15A 0.2562 1.3811 0.1622 0.099 Uiso calc R 1 1
C C16 0.0987(6) 1.3085(5) 0.20733(15) 0.1011(13) Uani d . 1 1
H H16A 0.1109 1.3859 0.2316 0.121 Uiso calc R 1 1
C C17 -0.0070(4) 1.2007(5) 0.21290(13) 0.0822(11) Uani d . 1 1
C C18 -0.0224(4) 1.0875(5) 0.17767(12) 0.0796(10) Uani d . 1 1
H H18A -0.0952 1.0146 0.1805 0.096 Uiso calc R 1 1
C C19 0.0685(3) 1.0794(4) 0.13783(11) 0.0645(8) Uani d . 1 1
H H19A 0.0579 0.9997 0.1145 0.077 Uiso calc R 1 1
C C20 -0.1077(8) 1.2103(7) 0.2552(2) 0.164(2) Uani d . 1 1
H H20A -0.2045 1.1678 0.2429 0.247 Uiso calc R 1 1
H H20B -0.1206 1.3126 0.2644 0.247 Uiso calc R 1 1
H H20C -0.0632 1.1567 0.2856 0.247 Uiso calc R 1 1
C C21 0.1933(3) 1.1473(3) -0.03498(11) 0.0552(7) Uani d . 1 1
C C22 0.0754(4) 1.2406(4) -0.02484(14) 0.0726(9) Uani d . 1 1
H H22A 0.0359 1.2324 0.0071 0.087 Uiso calc R 1 1
C C23 0.0156(4) 1.3444(4) -0.06075(17) 0.0873(11) Uani d . 1 1
H H23A -0.0625 1.4061 -0.0528 0.105 Uiso calc R 1 1
C C24 0.0712(5) 1.3571(5) -0.10828(18) 0.0975(13) Uani d . 1 1
H H24A 0.0316 1.4277 -0.1326 0.117 Uiso calc R 1 1
C C25 0.1858(5) 1.2647(5) -0.11977(14) 0.0901(11) Uani d . 1 1
H H25A 0.2229 1.2722 -0.1522 0.108 Uiso calc R 1 1
C C26 0.2464(4) 1.1607(4) -0.08351(12) 0.0696(9) Uani d . 1 1
H H26A 0.3239 1.0988 -0.0918 0.083 Uiso calc R 1 1

loop_
_atom_site_aniso_label
_atom_site_aniso_U_11
_atom_site_aniso_U_22
_atom_site_aniso_U_33
_atom_site_aniso_U_12
_atom_site_aniso_U_13
_atom_site_aniso_U_23
O1 0.170(3) 0.0612(18) 0.0835(16) 0.0110(17) -0.0077(17) 0.0117(14)
O2 0.1034(19) 0.091(2) 0.0803(16) -0.0263(16) 0.0085(14) -0.0017(14)
O3 0.0979(17) 0.0886(18) 0.0579(13) -0.0101(13) 0.0045(12) -0.0020(12)
O4 0.1009(17) 0.0537(15) 0.0960(16) -0.0161(13) 0.0199(14) -0.0042(12)
N4 0.0605(14) 0.0468(16) 0.0676(15) 0.0063(11) 0.0018(12) -0.0051(13)
C1 0.069(2) 0.069(2) 0.0695(19) 0.0092(17) 0.0026(16) -0.0146(17)
C2 0.097(3) 0.058(2) 0.089(2) -0.0014(19) 0.013(2) -0.0175(19)
C3 0.075(2) 0.050(2) 0.094(2) 0.0097(16) -0.0015(18) -0.0107(17)
C5 0.0598(17) 0.0507(18) 0.0615(17) 0.0002(14) 0.0002(14) -0.0015(15)
C6 0.0529(16) 0.0460(18) 0.0601(17) -0.0029(13) 0.0043(13) 0.0000(13)
C7 0.0504(16) 0.0538(19) 0.0618(17) 0.0000(14) 0.0049(13) 0.0000(15)
C8 0.0520(16) 0.0535(19) 0.0607(17) 0.0015(14) 0.0040(13) -0.0046(15)
C9 0.077(2) 0.055(2) 0.068(2) 0.0061(17) 0.0021(16) 0.0057(17)
C10 0.069(2) 0.069(2) 0.0587(19) 0.0076(18) -0.0027(16) 0.0032(17)
C11 0.111(3) 0.091(3) 0.0593(19) -0.009(2) -0.010(2) -0.0042(19)
C12 0.140(4) 0.099(3) 0.069(2) 0.000(3) 0.014(2) -0.010(2)
C13 0.0639(18) 0.049(2) 0.0635(17) 0.0015(15) -0.0021(15) -0.0010(15)
C14 0.0654(18) 0.053(2) 0.0555(16) 0.0093(15) -0.0005(15) -0.0057(14)
C15 0.097(3) 0.063(2) 0.090(2) -0.0023(19) 0.016(2) -0.0190(19)
C16 0.132(4) 0.085(3) 0.089(3) 0.009(3) 0.024(3) -0.031(2)
C17 0.090(2) 0.094(3) 0.064(2) 0.025(2) 0.0157(19) -0.004(2)
C18 0.078(2) 0.097(3) 0.0652(19) 0.001(2) 0.0114(18) 0.002(2)
C19 0.0686(19) 0.065(2) 0.0590(17) 0.0005(17) 0.0047(15) -0.0028(15)
C20 0.196(6) 0.182(6) 0.121(4) 0.035(5) 0.043(4) -0.005(4)
C21 0.0528(16) 0.0464(17) 0.0653(17) -0.0040(13) 0.0015(14) 0.0011(14)
C22 0.067(2) 0.064(2) 0.086(2) 0.0044(17) 0.0057(18) 0.0089(18)
C23 0.075(2) 0.067(3) 0.116(3) 0.0088(19) -0.005(2) 0.014(2)
C24 0.105(3) 0.074(3) 0.104(3) -0.004(2) -0.025(3) 0.024(2)
C25 0.114(3) 0.083(3) 0.073(2) -0.019(3) 0.006(2) 0.019(2)
C26 0.071(2) 0.068(2) 0.0695(19) -0.0078(17) 0.0073(17) 0.0037(17)

loop_
_atom_type_symbol
_atom_type_description
_atom_type_scat_dispersion_real
_atom_type_scat_dispersion_imag
_atom_type_scat_source
C C 0.0033 0.0016 'International Tables Vol C Tables 4.2.6.8 and 6.1.1.4'
H H 0.0000 0.0000 'International Tables Vol C Tables 4.2.6.8 and 6.1.1.4'
N N 0.0061 0.0033 'International Tables Vol C Tables 4.2.6.8 and 6.1.1.4'
O O 0.0106 0.0060 'International Tables Vol C Tables 4.2.6.8 and 6.1.1.4'

loop_
_geom_angle_atom_site_label_1
_geom_angle_atom_site_label_2
_geom_angle_atom_site_label_3
_geom_angle
C10 O3 C11 116.9(3)
C8 N4 C5 110.2(2)
C8 N4 C3 114.0(2)
C5 N4 C3 135.3(3)
C8 C1 C2 103.3(3)
C8 C1 H1A 111.1
C2 C1 H1A 111.1
C8 C1 H1B 111.1
C2 C1 H1B 111.1
H1A C1 H1B 109.1
C1 C2 C3 107.6(3)
C1 C2 H2A 110.2
C3 C2 H2A 110.2
C1 C2 H2B 110.2
C3 C2 H2B 110.2
H2A C2 H2B 108.5
N4 C3 C2 101.8(3)
N4 C3 H3A 111.4
C2 C3 H3A 111.4
N4 C3 H3B 111.4
C2 C3 H3B 111.4
H3A C3 H3B 109.3
N4 C5 C6 106.5(2)
N4 C5 C9 120.4(3)
C6 C5 C9 133.1(3)
C5 C6 C7 107.6(3)
C5 C6 C13 128.6(3)
C7 C6 C13 123.8(3)
C8 C7 C6 106.4(3)
C8 C7 C21 125.6(3)
C6 C7 C21 127.9(3)
N4 C8 C7 109.3(2)
N4 C8 C1 110.0(3)
C7 C8 C1 140.7(3)
O1 C9 C5 123.4(3)
O1 C9 C10 117.5(3)
C5 C9 C10 118.9(3)
O2 C10 O3 125.7(3)
O2 C10 C9 122.3(3)
O3 C10 C9 111.9(3)
O3 C11 C12 106.5(3)
O3 C11 H11A 110.4
C12 C11 H11A 110.4
O3 C11 H11B 110.4
C12 C11 H11B 110.4
H11A C11 H11B 108.6
C11 C12 H12A 109.5
C11 C12 H12B 109.5
H12A C12 H12B 109.5
C11 C12 H12C 109.5
H12A C12 H12C 109.5
H12B C12 H12C 109.5
O4 C13 C14 120.8(3)
O4 C13 C6 119.7(3)
C14 C13 C6 119.5(3)
C15 C14 C19 118.8(3)
C15 C14 C13 118.7(3)
C19 C14 C13 122.4(3)
C14 C15 C16 119.3(4)
C14 C15 H15A 120.4
C16 C15 H15A 120.4
C17 C16 C15 121.5(3)
C17 C16 H16A 119.3
C15 C16 H16A 119.3
C18 C17 C16 118.7(3)
C18 C17 C20 120.3(4)
C16 C17 C20 120.9(4)
C17 C18 C19 120.6(4)
C17 C18 H18A 119.7
C19 C18 H18A 119.7
C14 C19 C18 121.1(3)
C14 C19 H19A 119.5
C18 C19 H19A 119.5
C17 C20 H20A 109.5
C17 C20 H20B 109.5
H20A C20 H20B 109.5
C17 C20 H20C 109.5
H20A C20 H20C 109.5
H20B C20 H20C 109.5
C26 C21 C22 117.3(3)
C26 C21 C7 120.4(3)
C22 C21 C7 122.2(3)
C23 C22 C21 121.8(3)
C23 C22 H22A 119.1
C21 C22 H22A 119.1
C24 C23 C22 119.9(4)
C24 C23 H23A 120.0
C22 C23 H23A 120.0
C23 C24 C25 119.6(4)
C23 C24 H24A 120.2
C25 C24 H24A 120.2
C24 C25 C26 120.5(4)
C24 C25 H25A 119.8
C26 C25 H25A 119.8
C25 C26 C21 120.9(3)
C25 C26 H26A 119.6
C21 C26 H26A 119.6

loop_
_geom_bond_atom_site_label_1
_geom_bond_atom_site_label_2
_geom_bond_distance
O1 C9 1.211(4)
O2 C10 1.190(4)
O3 C10 1.308(4)
O3 C11 1.463(4)
O4 C13 1.218(3)
N4 C8 1.339(4)
N4 C5 1.380(3)
N4 C3 1.460(4)
C1 C8 1.493(4)
C1 C2 1.509(5)
C1 H1A 0.9700
C1 H1B 0.9700
C2 C3 1.521(4)
C2 H2A 0.9700
C2 H2B 0.9700
C3 H3A 0.9700
C3 H3B 0.9700
C5 C6 1.397(4)
C5 C9 1.433(4)
C6 C7 1.417(4)
C6 C13 1.485(4)
C7 C8 1.379(4)
C7 C21 1.469(4)
C9 C10 1.529(4)
C11 C12 1.493(5)
C11 H11A 0.9700
C11 H11B 0.9700
C12 H12A 0.9600
C12 H12B 0.9600
C12 H12C 0.9600
C13 C14 1.482(4)
C14 C15 1.373(4)
C14 C19 1.375(4)
C15 C16 1.389(5)
C15 H15A 0.9300
C16 C17 1.370(6)
C16 H16A 0.9300
C17 C18 1.356(5)
C17 C20 1.486(6)
C18 C19 1.375(4)
C18 H18A 0.9300
C19 H19A 0.9300
C20 H20A 0.9600
C20 H20B 0.9600
C20 H20C 0.9600
C21 C26 1.384(4)
C21 C22 1.392(4)
C22 C23 1.373(5)
C22 H22A 0.9300
C23 C24 1.370(5)
C23 H23A 0.9300
C24 C25 1.374(6)
C24 H24A 0.9300
C25 C26 1.382(5)
C25 H25A 0.9300
C26 H26A 0.9300

loop_
_geom_hbond_atom_site_label_D
_geom_hbond_atom_site_label_H
_geom_hbond_atom_site_label_A
_geom_hbond_site_symmetry_A
_geom_hbond_distance_DH
_geom_hbond_distance_HA
_geom_hbond_distance_DA
_geom_hbond_angle_DHA
_geom_hbond_publ_flag
C20 H20B O3 2 0.96 2.64 3.268(6) 123.1 yes
C12 H12B O2 2_645 0.96 2.63 3.579(5) 169.9 yes
C12 H12A O1 2_655 0.96 2.66 3.376(5) 132.1 yes
C2 H2A O4 3_675 0.97 2.70 3.391(5) 128.4 yes
C19 H19 Cg4 3_555 0.93 2.96 3.769(5) 147.0 yes

loop_
_geom_torsion_atom_site_label_1
_geom_torsion_atom_site_label_2
_geom_torsion_atom_site_label_3
_geom_torsion_atom_site_label_4
_geom_torsion
C8 C1 C2 C3 -16.0(4)
C8 N4 C3 C2 -14.4(3)
C5 N4 C3 C2 175.1(3)
C1 C2 C3 N4 18.3(3)
C8 N4 C5 C6 0.8(3)
C3 N4 C5 C6 171.6(3)
C8 N4 C5 C9 179.9(3)
C3 N4 C5 C9 -9.3(5)
N4 C5 C6 C7 0.1(3)
C9 C5 C6 C7 -178.9(3)
N4 C5 C6 C13 -178.6(3)
C9 C5 C6 C13 2.5(5)
C5 C6 C7 C8 -0.8(3)
C13 C6 C7 C8 177.9(3)
C5 C6 C7 C21 175.8(3)
C13 C6 C7 C21 -5.4(5)
C5 N4 C8 C7 -1.4(3)
C3 N4 C8 C7 -174.3(2)
C5 N4 C8 C1 177.6(2)
C3 N4 C8 C1 4.7(3)
C6 C7 C8 N4 1.3(3)
C21 C7 C8 N4 -175.4(2)
C6 C7 C8 C1 -177.1(4)
C21 C7 C8 C1 6.1(6)
C2 C1 C8 N4 7.4(3)
C2 C1 C8 C7 -174.2(4)
N4 C5 C9 O1 -15.8(5)
C6 C5 C9 O1 163.1(3)
N4 C5 C9 C10 158.0(3)
C6 C5 C9 C10 -23.2(5)
C11 O3 C10 O2 -0.7(5)
C11 O3 C10 C9 174.8(3)
O1 C9 C10 O2 131.5(4)
C5 C9 C10 O2 -42.7(5)
O1 C9 C10 O3 -44.2(4)
C5 C9 C10 O3 141.7(3)
C10 O3 C11 C12 -173.4(3)
C5 C6 C13 O4 127.9(3)
C7 C6 C13 O4 -50.6(4)
C5 C6 C13 C14 -54.4(4)
C7 C6 C13 C14 127.2(3)
O4 C13 C14 C15 -17.5(5)
C6 C13 C14 C15 164.8(3)
O4 C13 C14 C19 158.4(3)
C6 C13 C14 C19 -19.3(4)
C19 C14 C15 C16 2.7(5)
C13 C14 C15 C16 178.7(3)
C14 C15 C16 C17 -2.8(6)
C15 C16 C17 C18 0.8(6)
C15 C16 C17 C20 -176.6(4)
C16 C17 C18 C19 1.4(5)
C20 C17 C18 C19 178.8(4)
C15 C14 C19 C18 -0.6(5)
C13 C14 C19 C18 -176.5(3)
C17 C18 C19 C14 -1.5(5)
C8 C7 C21 C26 -41.7(4)
C6 C7 C21 C26 142.2(3)
C8 C7 C21 C22 135.5(3)
C6 C7 C21 C22 -40.6(5)
C26 C21 C22 C23 -1.5(5)
C7 C21 C22 C23 -178.8(3)
C21 C22 C23 C24 0.7(6)
C22 C23 C24 C25 0.5(6)
C23 C24 C25 C26 -0.8(6)
C24 C25 C26 C21 -0.1(5)
C22 C21 C26 C25 1.2(5)
C7 C21 C26 C25 178.5(3)
